data_2216010
loop_
_publ_author_name
'Butcher, Ray J.'
'Towns, William'

_publ_section_title
Bis(2-{1-[2-(2-hydroxyethylamino)ethylimino]propyl}phenolato)-1\k^4^<i>O</i>,<i>N</i>,<i>N</i>',<i>O</i>';2\k^4^<i>O</i>,<i>N</i>,<i>N</i>',<i>O</i>'-methanol-2\k<i>O</i>-\m-perchlorato-1:2\k^2^<i>O</i>:<i>O</i>'-perchlorato-1\k<i>O</i>-dicopper(II)
_journal_coeditor_code IM2022
_journal_issue 11
_journal_name_full 'Acta Crystallographica Section E'
_journal_page_first m2863
_journal_page_last m2864
_journal_paper_doi 10.1107/S1600536807053500
_journal_volume 63
_journal_year 2007
_chemical_formula_iupac '[Cu2 (C13 H19 N2 O2)2 (Cl O4)2 (C1 H4 O1)]'
_chemical_formula_moiety 'C27 H42 Cl2 Cu2 N4 O13'
_chemical_formula_sum 'C27 H42 Cl2 Cu2 N4 O13'
_chemical_formula_weight 828.63
_chemical_name_systematic
;
Bis(2-{1-[2-(2-hydroxyethylamino)ethylimino]propyl}phenolato)-
1\k^4^O,N,N',O';2\k^4^O,N,N',O'-methanol-2\kO-\m-perchlorato-1:2\k^2^O:O'-
perchlorato-1\kO-dicopper(II)
;
_space_group_IT_number 14
_symmetry_cell_setting monoclinic
_symmetry_space_group_name_Hall '-P 2yn'
_symmetry_space_group_name_H-M 'P 1 21/n 1'
_atom_sites_solution_hydrogens geom
_atom_sites_solution_primary direct
_atom_sites_solution_secondary difmap
_audit_creation_method SHELXL-97
_cell_angle_alpha 90.00
_cell_angle_beta 105.52(3)
_cell_angle_gamma 90.00
_cell_formula_units_Z 4
_cell_length_a 13.405(4)
_cell_length_b 13.154(5)
_cell_length_c 20.019(6)
_cell_measurement_reflns_used 30
_cell_measurement_temperature 293(2)
_cell_measurement_theta_max 12.48
_cell_measurement_theta_min 2.10
_cell_volume 3401(2)
_computing_cell_refinement XSCANS
_computing_data_collection 'XSCANS (Bruker, 1997)'
_computing_data_reduction XSCANS
_computing_molecular_graphics 'SHELXTL (Bruker, 2000)'
_computing_publication_material SHELXTL
_computing_structure_refinement 'SHELXL-97 (Sheldrick, 1997)'
_computing_structure_solution 'SHELXS-97 (Sheldrick, 1990)'
_diffrn_ambient_temperature 293(2)
_diffrn_measured_fraction_theta_full 0.999
_diffrn_measured_fraction_theta_max 0.999
_diffrn_measurement_device_type 'Bruker P4'
_diffrn_measurement_method '2\q/\w scans'
_diffrn_radiation_monochromator graphite
_diffrn_radiation_source 'fine-focus sealed tube'
_diffrn_radiation_type MoK\a
_diffrn_radiation_wavelength 0.71073
_diffrn_reflns_av_R_equivalents 0.0478
_diffrn_reflns_av_sigmaI/netI 0.1184
_diffrn_reflns_limit_h_max 0
_diffrn_reflns_limit_h_min -17
_diffrn_reflns_limit_k_max 0
_diffrn_reflns_limit_k_min -17
_diffrn_reflns_limit_l_max 26
_diffrn_reflns_limit_l_min -25
_diffrn_reflns_number 8124
_diffrn_reflns_theta_full 25.00
_diffrn_reflns_theta_max 27.50
_diffrn_reflns_theta_min 2.11
_diffrn_standards_interval_count 97
_diffrn_standards_number 3
_exptl_absorpt_coefficient_mu 1.476
_exptl_absorpt_correction_T_max 0.752
_exptl_absorpt_correction_T_min 0.634
_exptl_absorpt_correction_type empirical
_exptl_absorpt_process_details 'psi-scans (North et al., 1968)'
_exptl_crystal_colour 'dark green'
_exptl_crystal_density_diffrn 1.618
_exptl_crystal_density_method 'not measured'
_exptl_crystal_description prism
_exptl_crystal_F_000 1712
_exptl_crystal_size_max 0.45
_exptl_crystal_size_mid 0.40
_exptl_crystal_size_min 0.27
_refine_diff_density_max 0.654
_refine_diff_density_min -0.649
_refine_ls_extinction_method none
_refine_ls_goodness_of_fit_ref 1.033
_refine_ls_hydrogen_treatment mixed
_refine_ls_matrix_type full
_refine_ls_number_parameters 550
_refine_ls_number_reflns 7797
_refine_ls_number_restraints 239
_refine_ls_restrained_S_all 1.044
_refine_ls_R_factor_all 0.1690
_refine_ls_R_factor_gt 0.0828
_refine_ls_shift/su_max 0.008
_refine_ls_shift/su_mean 0.000
_refine_ls_structure_factor_coef Fsqd
_refine_ls_weighting_details 'calc w=1/[\s^2^(Fo^2^)+(0.0520P)^2^+9.8043P] where P=(Fo^2^+2Fc^2^)/3'
_refine_ls_weighting_scheme calc
_refine_ls_wR_factor_gt 0.1545
_refine_ls_wR_factor_ref 0.1890
_reflns_number_gt 4119
_reflns_number_total 7797
_reflns_threshold_expression I>2\s(I)
_cod_data_source_file im2022.cif
_cod_data_source_block I
_cod_depositor_comments
;
The following automatic conversions were performed:
'_symmetry_cell_setting' value 'Monoclinic' changed to 'monoclinic'
according to '/home/saulius/struct/CIF-dictionaries/cif_core.dic'
dictionary named 'cif_core.dic' version 2.4.1 from 2010-06-29.

Automatic conversion script
Id: cif_fix_enum 1527 2010-12-29 10:47:43Z saulius 

The following automatic conversions were performed:

'_symmetry_cell_setting' value 'Monoclinic' changed to 'monoclinic'
according to /home/saulius/struct/CIF-dictionaries/cif_core.dic
dictionary named 'cif_core.dic' version 2.4.1 from 2010-06-29.

Automatic conversion script
Id: cif_fix_values 1715 2011-07-08 13:25:40Z adriana 
;
_cod_original_cell_volume 3401.4(18)
_cod_original_sg_symbol_H-M 'P 21/n'
_cod_database_code 2216010
_cod_database_fobs_code 2216010

loop_
_symmetry_equiv_pos_as_xyz
'x, y, z'
'-x+1/2, y+1/2, -z+1/2'
'-x, -y, -z'
'x-1/2, -y-1/2, z-1/2'

loop_
_atom_site_type_symbol
_atom_site_label
_atom_site_fract_x
_atom_site_fract_y
_atom_site_fract_z
_atom_site_U_iso_or_equiv
_atom_site_adp_type
_atom_site_calc_flag
_atom_site_refinement_flags
_atom_site_occupancy
_atom_site_disorder_assembly
_atom_site_disorder_group
Cu Cu1 0.14849(3) 0.51255(3) 0.190520(19) 0.04693(11) Uani d . 1 . .
Cu Cu2 -0.02884(3) 0.30996(3) 0.328905(18) 0.03873(10) Uani d . 1 . .
Cl Cl1 0.45541(7) 0.45505(7) 0.29502(6) 0.0708(3) Uani d D 1 . .
Cl Cl2 -0.10543(7) 0.57528(6) 0.23851(5) 0.0544(3) Uani d . 1 . .
O O1M 0.0105(2) 0.1247(2) 0.34752(14) 0.0858(10) Uani d . 1 . .
H H1M 0.0106 0.1032 0.3091 0.103 Uiso calc R 1 . .
O O1A 0.10619(15) 0.38175(15) 0.16018(9) 0.0418(6) Uani d . 1 A .
O O2A 0.16987(15) 0.48768(16) 0.29101(10) 0.0432(6) Uani d . 1 A .
H H2A 0.142(2) 0.447(2) 0.3062(15) 0.052 Uiso d . 1 . .
O O1B 0.10558(14) 0.35433(16) 0.37063(9) 0.0372(6) Uani d . 1 . .
O O2B -0.00764(15) 0.29067(17) 0.23388(9) 0.0460(6) Uani d . 1 . .
H H2B 0.040(2) 0.313(2) 0.2135(15) 0.055 Uiso d . 1 . .
O O11A 0.4335(5) 0.4950(5) 0.3564(3) 0.110(2) Uani d PDU 0.43020(10) A 1
O O12A 0.4813(5) 0.3511(4) 0.3035(4) 0.108(2) Uani d PDU 0.43020(10) A 1
O O13A 0.3707(4) 0.4721(5) 0.2345(3) 0.090(2) Uani d PDU 0.43020(10) A 1
O O14A 0.5437(4) 0.5078(5) 0.2841(3) 0.118(3) Uani d PDU 0.43020(10) A 1
O O11B 0.4580(7) 0.5628(4) 0.2883(4) 0.082(3) Uani d PDU 0.24960(10) A 2
O O12B 0.4345(7) 0.4296(8) 0.3600(3) 0.136(4) Uani d PDU 0.24960(10) A 2
O O13B 0.5500(4) 0.4112(7) 0.2921(5) 0.137(3) Uani d PDU 0.24960(10) A 2
O O14B 0.3712(5) 0.4153(6) 0.2394(4) 0.088(3) Uani d PDU 0.24960(10) A 2
O O11C 0.5673(4) 0.4637(8) 0.3148(5) 0.067(3) Uani d PDU 0.18580(10) B 3
O O12C 0.4244(6) 0.4529(8) 0.3596(3) 0.075(3) Uani d PDU 0.18580(10) B 3
O O13C 0.4289(8) 0.3609(5) 0.2602(4) 0.072(3) Uani d PDU 0.18580(10) A 3
O O14C 0.4101(7) 0.5390(5) 0.2551(4) 0.060(3) Uani d PDU 0.18580(10) A 3
O O11D 0.4156(6) 0.3574(4) 0.3011(5) 0.036(3) Uani d PDU 0.13450(10) A 4
O O12D 0.5407(5) 0.4480(9) 0.2633(4) 0.091(4) Uani d PDU 0.13450(10) A 4
O O13D 0.3780(6) 0.5186(6) 0.2502(5) 0.074(4) Uani d PDU 0.13450(10) A 4
O O14D 0.4908(10) 0.5026(7) 0.3613(3) 0.100 Uiso d PD 0.13450(10) A 4
O O21 -0.2137(2) 0.5690(2) 0.20947(17) 0.0988(10) Uani d U 1 A .
O O22 -0.0547(2) 0.5460(3) 0.18836(15) 0.0986(10) Uani d U 1 A .
O O23 -0.0772(3) 0.6730(2) 0.26572(18) 0.1055(11) Uani d U 1 A .
O O24 -0.0725(2) 0.5066(2) 0.29527(14) 0.0783(9) Uani d U 1 A .
N N1A 0.1606(2) 0.5596(2) 0.10104(13) 0.0464(8) Uani d . 1 A .
N N2A 0.1778(3) 0.6545(2) 0.22188(14) 0.0706(11) Uani d . 1 A .
H H2AA 0.1132 0.6819 0.2122 0.085 Uiso calc R 1 . .
N N1B -0.07766(18) 0.33053(19) 0.41155(12) 0.0403(7) Uani d . 1 . .
N N2B -0.17316(18) 0.2742(2) 0.28020(13) 0.0473(8) Uani d . 1 . .
H H2BA -0.1802 0.2062 0.2860 0.057 Uiso calc R 1 . .
C C1M -0.0237(4) 0.0509(4) 0.3833(3) 0.116(2) Uani d . 1 . .
H H1MA 0.0345 0.0147 0.4117 0.174 Uiso calc R 1 . .
H H1MB -0.0672 0.0046 0.3513 0.174 Uiso calc R 1 . .
H H1MC -0.0625 0.0811 0.4121 0.174 Uiso calc R 1 . .
C C1A 0.1222(2) 0.3993(2) 0.04164(15) 0.0399(9) Uani d . 1 A .
C C2A 0.1038(2) 0.3433(2) 0.09920(15) 0.0402(9) Uani d . 1 . .
C C3A 0.0778(2) 0.2396(3) 0.08817(16) 0.0444(10) Uani d . 1 A .
H H3AA 0.0639 0.2026 0.1243 0.053 Uiso calc R 1 . .
C C4A 0.0720(2) 0.1905(3) 0.02661(18) 0.0588(11) Uani d . 1 . .
H H4AA 0.0549 0.1219 0.0215 0.071 Uiso calc R 1 A .
C C5A 0.0921(3) 0.2448(3) -0.02768(18) 0.0679(12) Uani d . 1 A .
H H5AA 0.0896 0.2124 -0.0694 0.082 Uiso calc R 1 . .
C C6A 0.1154(3) 0.3452(3) -0.02011(17) 0.0565(11) Uani d . 1 . .
H H6AA 0.1275 0.3800 -0.0576 0.068 Uiso calc R 1 A .
C C7A 0.1448(2) 0.5079(3) 0.04489(14) 0.0431(9) Uani d . 1 . .
C C8A 0.1536(3) 0.5602(3) -0.02135(15) 0.0548(11) Uani d . 1 A .
H H8AA 0.1071 0.5274 -0.0610 0.066 Uiso calc R 1 . .
H H8AB 0.1323 0.6306 -0.0208 0.066 Uiso calc R 1 . .
C C9A 0.2628(3) 0.5564(4) -0.0292(2) 0.0911(16) Uani d . 1 . .
H H9AA 0.2634 0.5833 -0.0737 0.137 Uiso calc R 1 A .
H H9AB 0.2865 0.4873 -0.0257 0.137 Uiso calc R 1 . .
H H9AC 0.3076 0.5963 0.0067 0.137 Uiso calc R 1 . .
C C10A 0.1841(3) 0.6685(3) 0.10308(18) 0.0662(12) Uani d . 1 . .
H H10A 0.2373 0.6812 0.0794 0.079 Uiso calc R 1 A .
H H10B 0.1226 0.7061 0.0793 0.079 Uiso calc R 1 . .
C C11A 0.2199(3) 0.7033(3) 0.17473(19) 0.0792(14) Uani d . 1 A .
H H11A 0.2946 0.6955 0.1898 0.095 Uiso calc R 1 . .
H H11D 0.2050 0.7754 0.1759 0.095 Uiso calc R 1 . .
C C12A 0.2094(4) 0.6612(3) 0.29207(18) 0.0741(15) Uani d . 1 . .
H H12A 0.1813 0.7235 0.3055 0.089 Uiso calc R 1 A .
H H12D 0.2842 0.6680 0.3054 0.089 Uiso calc R 1 . .
C C13A 0.1833(3) 0.5803(2) 0.33157(16) 0.0531(11) Uani d . 1 A .
H H13A 0.1199 0.5964 0.3438 0.064 Uiso calc R 1 . .
H H13B 0.2380 0.5712 0.3741 0.064 Uiso calc R 1 . .
C C1B 0.0881(2) 0.3723(2) 0.48796(14) 0.0398(9) Uani d . 1 . .
C C2B 0.1461(2) 0.3745(2) 0.43768(14) 0.0362(8) Uani d . 1 . .
C C3B 0.2504(2) 0.4007(2) 0.45846(15) 0.0419(9) Uani d . 1 . .
H H3BA 0.2877 0.4020 0.4254 0.050 Uiso calc R 1 . .
C C4B 0.3004(3) 0.4246(3) 0.52616(16) 0.0521(11) Uani d . 1 . .
H H4BA 0.3704 0.4415 0.5386 0.063 Uiso calc R 1 . .
C C5B 0.2455(3) 0.4233(3) 0.57492(17) 0.0577(12) Uani d . 1 . .
H H5BA 0.2780 0.4404 0.6207 0.069 Uiso calc R 1 . .
C C6B 0.1436(3) 0.3972(3) 0.55661(16) 0.0542(11) Uani d . 1 . .
H H6BA 0.1086 0.3956 0.5909 0.065 Uiso calc R 1 . .
C C7B -0.0219(2) 0.3495(2) 0.47347(14) 0.0428(9) Uani d . 1 . .
C C8B -0.0726(3) 0.3432(3) 0.53342(16) 0.0662(12) Uani d . 1 . .
H H8BA -0.0418 0.3934 0.5684 0.079 Uiso calc R 1 . .
H H8BB -0.1459 0.3579 0.5165 0.079 Uiso calc R 1 . .
C C9B -0.0575(4) 0.2373(3) 0.5654(2) 0.0963(16) Uani d . 1 . .
H H9BA -0.0915 0.2332 0.6019 0.144 Uiso calc R 1 . .
H H9BB 0.0151 0.2242 0.5840 0.144 Uiso calc R 1 . .
H H9BC -0.0867 0.1876 0.5305 0.144 Uiso calc R 1 . .
C C10B -0.1908(2) 0.3119(3) 0.39431(17) 0.0557(10) Uani d . 1 . .
H H10C -0.2226 0.3591 0.4196 0.067 Uiso calc R 1 . .
H H10D -0.2038 0.2433 0.4078 0.067 Uiso calc R 1 . .
C C11B -0.2366(2) 0.3253(3) 0.3185(2) 0.0724(13) Uani d . 1 . .
H H11B -0.3061 0.2974 0.3053 0.087 Uiso calc R 1 . .
H H11C -0.2410 0.3972 0.3072 0.087 Uiso calc R 1 . .
C C12B -0.1916(3) 0.2919(3) 0.20665(17) 0.0608(12) Uani d . 1 . .
H H12B -0.2049 0.3636 0.1967 0.073 Uiso calc R 1 . .
H H12C -0.2521 0.2539 0.1815 0.073 Uiso calc R 1 . .
C C13B -0.1007(3) 0.2598(3) 0.18377(17) 0.0617(12) Uani d . 1 . .
H H13C -0.1012 0.1865 0.1784 0.074 Uiso calc R 1 . .
H H13D -0.1034 0.2903 0.1392 0.074 Uiso calc R 1 . .

loop_
_atom_site_aniso_label
_atom_site_aniso_U_11
_atom_site_aniso_U_22
_atom_site_aniso_U_33
_atom_site_aniso_U_12
_atom_site_aniso_U_13
_atom_site_aniso_U_23
Cu1 0.0725(2) 0.0371(2) 0.03671(17) -0.0156(2) 0.02405(16) -0.00140(17)
Cu2 0.03875(16) 0.0461(2) 0.03576(16) -0.00538(18) 0.01762(13) -0.00192(17)
Cl1 0.0591(5) 0.0495(5) 0.1053(7) 0.0015(5) 0.0246(5) 0.0053(5)
Cl2 0.0473(4) 0.0415(4) 0.0707(5) -0.0018(4) 0.0093(4) 0.0003(4)
O1M 0.1241(19) 0.0559(16) 0.0965(17) -0.0002(16) 0.0627(14) 0.0035(14)
O1A 0.0614(12) 0.0350(11) 0.0346(9) -0.0068(10) 0.0227(8) -0.0032(9)
O2A 0.0575(11) 0.0393(11) 0.0381(10) -0.0060(10) 0.0222(9) 0.0004(9)
O1B 0.0382(10) 0.0459(12) 0.0318(9) -0.0055(9) 0.0167(8) -0.0071(9)
O2B 0.0516(11) 0.0587(13) 0.0315(9) -0.0222(11) 0.0174(8) -0.0062(10)
O11A 0.105(4) 0.115(4) 0.113(4) 0.015(3) 0.035(3) -0.030(3)
O12A 0.112(4) 0.081(4) 0.126(4) 0.012(3) 0.025(3) 0.015(3)
O13A 0.085(3) 0.102(4) 0.082(3) 0.022(3) 0.019(3) -0.002(3)
O14A 0.113(4) 0.116(4) 0.125(4) -0.032(3) 0.030(3) 0.023(3)
O11B 0.089(5) 0.065(4) 0.088(5) 0.000(4) 0.016(4) -0.006(4)
O12B 0.141(5) 0.138(5) 0.131(5) -0.005(4) 0.041(4) 0.018(4)
O13B 0.133(5) 0.131(5) 0.146(5) 0.016(4) 0.036(4) -0.004(4)
O14B 0.087(5) 0.079(5) 0.095(5) -0.002(4) 0.020(4) -0.004(4)
O11C 0.058(5) 0.069(5) 0.077(5) 0.005(4) 0.023(4) -0.005(4)
O12C 0.082(5) 0.073(5) 0.072(5) 0.000(4) 0.026(4) 0.013(4)
O13C 0.074(5) 0.063(5) 0.071(5) -0.007(4) 0.007(4) 0.001(4)
O14C 0.055(5) 0.057(5) 0.066(5) 0.002(4) 0.014(4) 0.010(4)
O11D 0.033(5) 0.024(5) 0.050(5) -0.013(4) 0.007(4) -0.002(4)
O12D 0.089(6) 0.092(6) 0.095(6) 0.006(5) 0.026(4) 0.004(5)
O13D 0.073(5) 0.070(6) 0.078(6) 0.000(4) 0.020(4) 0.008(4)
O21 0.0706(15) 0.0900(17) 0.1269(19) 0.0030(14) 0.0109(14) -0.0201(15)
O22 0.0915(16) 0.133(2) 0.0777(15) -0.0004(16) 0.0343(12) 0.0057(15)
O23 0.1000(18) 0.0687(16) 0.1237(19) -0.0029(15) -0.0117(15) -0.0020(15)
O24 0.0874(15) 0.0730(15) 0.0777(14) -0.0033(13) 0.0274(12) 0.0100(13)
N1A 0.0540(14) 0.0445(15) 0.0458(13) -0.0021(13) 0.0220(11) 0.0082(12)
N2A 0.122(2) 0.0462(16) 0.0495(15) -0.0310(17) 0.0331(15) -0.0081(14)
N1B 0.0515(13) 0.0386(14) 0.0399(11) -0.0063(12) 0.0278(9) -0.0013(11)
N2B 0.0392(13) 0.0548(16) 0.0487(14) -0.0075(13) 0.0134(11) -0.0017(13)
C1M 0.120(4) 0.103(4) 0.121(4) -0.012(3) 0.025(3) 0.045(3)
C1A 0.0329(15) 0.0490(18) 0.0368(15) 0.0037(15) 0.0077(12) -0.0028(14)
C2A 0.0391(15) 0.0409(17) 0.0405(15) 0.0076(14) 0.0106(13) -0.0074(14)
C3A 0.0429(16) 0.0479(19) 0.0426(16) 0.0019(16) 0.0115(13) -0.0069(15)
C4A 0.0487(18) 0.059(2) 0.070(2) 0.0056(18) 0.0181(16) -0.0262(18)
C5A 0.0584(19) 0.097(3) 0.0526(18) 0.008(2) 0.0218(15) -0.0315(19)
C6A 0.0557(19) 0.073(2) 0.0441(17) 0.0035(19) 0.0195(14) -0.0078(17)
C7A 0.0390(15) 0.062(2) 0.0297(13) 0.0095(16) 0.0125(11) 0.0132(15)
C8A 0.0609(19) 0.068(2) 0.0410(15) 0.0100(18) 0.0230(14) 0.0196(16)
C9A 0.075(2) 0.139(4) 0.070(2) 0.010(3) 0.0391(18) 0.038(3)
C10A 0.091(2) 0.057(2) 0.0603(19) -0.017(2) 0.0355(17) 0.0089(18)
C11A 0.118(3) 0.052(2) 0.078(2) -0.034(2) 0.044(2) 0.0023(19)
C12A 0.121(3) 0.041(2) 0.054(2) -0.012(2) 0.014(2) -0.0045(18)
C13A 0.071(2) 0.0467(19) 0.0437(17) -0.0119(18) 0.0196(15) -0.0080(16)
C1B 0.0644(18) 0.0271(15) 0.0313(13) 0.0115(14) 0.0184(13) 0.0043(12)
C2B 0.0465(16) 0.0269(14) 0.0338(14) 0.0050(14) 0.0083(12) 0.0000(12)
C3B 0.0469(17) 0.0405(17) 0.0383(15) 0.0051(15) 0.0111(13) -0.0036(14)
C4B 0.055(2) 0.0454(19) 0.0463(19) 0.0112(17) -0.0024(17) -0.0029(16)
C5B 0.080(2) 0.047(2) 0.0351(17) 0.0136(19) -0.0033(17) -0.0042(16)
C6B 0.085(2) 0.049(2) 0.0320(14) 0.0109(19) 0.0229(15) 0.0036(15)
C7B 0.0684(17) 0.0302(15) 0.0410(13) 0.0101(15) 0.0339(12) -0.0004(13)
C8B 0.095(2) 0.072(2) 0.0480(16) 0.000(2) 0.0467(14) -0.0044(17)
C9B 0.164(4) 0.070(3) 0.075(2) -0.017(3) 0.067(2) 0.013(2)
C10B 0.0549(17) 0.055(2) 0.0687(18) -0.0128(17) 0.0363(14) -0.0070(17)
C11B 0.0366(16) 0.085(3) 0.102(3) -0.0170(19) 0.0299(16) -0.035(2)
C12B 0.053(2) 0.070(2) 0.055(2) -0.010(2) 0.0057(17) -0.0086(19)
C13B 0.063(2) 0.077(2) 0.0428(18) -0.025(2) 0.0110(16) -0.0116(19)

loop_
_atom_type_symbol
_atom_type_description
_atom_type_scat_dispersion_real
_atom_type_scat_dispersion_imag
_atom_type_scat_source
C C 0.0033 0.0016 'International Tables Vol C Tables 4.2.6.8 and 6.1.1.4'
H H 0.0000 0.0000 'International Tables Vol C Tables 4.2.6.8 and 6.1.1.4'
N N 0.0061 0.0033 'International Tables Vol C Tables 4.2.6.8 and 6.1.1.4'
O O 0.0106 0.0060 'International Tables Vol C Tables 4.2.6.8 and 6.1.1.4'
Cl Cl 0.1484 0.1585 'International Tables Vol C Tables 4.2.6.8 and 6.1.1.4'
Cu Cu 0.3201 1.2651 'International Tables Vol C Tables 4.2.6.8 and 6.1.1.4'

loop_
_geom_angle_atom_site_label_1
_geom_angle_atom_site_label_2
_geom_angle_atom_site_label_3
_geom_angle
O1A Cu1 N1A 94.99(10)
O1A Cu1 N2A 173.93(13)
N1A Cu1 N2A 86.18(12)
O1A Cu1 O2A 97.32(9)
N1A Cu1 O2A 164.47(10)
N2A Cu1 O2A 82.59(10)
O1A Cu1 O22 85.91(10)
N1A Cu1 O22 105.17(10)
N2A Cu1 O22 88.04(13)
O2A Cu1 O22 85.17(9)
O1A Cu1 O13A 97.29(14)
N1A Cu1 O13A 90.34(14)
N2A Cu1 O13A 88.65(16)
O2A Cu1 O13A 78.76(13)
O22 Cu1 O13A 163.88(13)
O1B Cu2 N1B 94.58(9)
O1B Cu2 N2B 175.01(10)
N1B Cu2 N2B 86.86(11)
O1B Cu2 O2B 95.67(9)
N1B Cu2 O2B 168.94(9)
N2B Cu2 O2B 82.58(10)
O1B Cu2 O1M 95.65(9)
N1B Cu2 O1M 96.53(10)
N2B Cu2 O1M 88.92(10)
O2B Cu2 O1M 86.59(9)
O1B Cu2 O24 86.03(9)
N1B Cu2 O24 88.80(10)
N2B Cu2 O24 89.23(10)
O2B Cu2 O24 87.77(9)
O1M Cu2 O24 174.25(9)
O14C Cl1 O13B 123.8(6)
O14C Cl1 O11D 130.6(5)
O13B Cl1 O11D 89.8(5)
O14C Cl1 O12A 152.5(4)
O13B Cl1 O12A 54.0(5)
O11D Cl1 O12A 36.1(4)
O14C Cl1 O13C 113.2(4)
O13B Cl1 O13C 74.4(5)
O11D Cl1 O13C 36.5(6)
O12A Cl1 O13C 40.0(4)
O14C Cl1 O11B 35.0(4)
O13B Cl1 O11B 111.0(5)
O11D Cl1 O11B 159.2(5)
O12A Cl1 O11B 164.7(5)
O13C Cl1 O11B 146.2(5)
O14C Cl1 O14D 99.8(5)
O13B Cl1 O14D 98.0(6)
O11D Cl1 O14D 111.0(6)
O12A Cl1 O14D 107.7(5)
O13C Cl1 O14D 144.7(5)
O11B Cl1 O14D 69.0(5)
O14C Cl1 O11A 92.5(4)
O13B Cl1 O11A 125.3(5)
O11D Cl1 O11A 95.2(5)
O12A Cl1 O11A 110.6(4)
O13C Cl1 O11A 131.1(5)
O11B Cl1 O11A 74.5(5)
O14D Cl1 O11A 30.5(6)
O14C Cl1 O13A 43.4(4)
O13B Cl1 O13A 123.0(5)
O11D Cl1 O13A 89.1(4)
O12A Cl1 O13A 111.4(4)
O13C Cl1 O13A 71.6(4)
O11B Cl1 O13A 78.5(4)
O14D Cl1 O13A 134.8(5)
O11A Cl1 O13A 111.5(3)
O14C Cl1 O14A 77.4(4)
O13B Cl1 O14A 53.5(5)
O11D Cl1 O14A 143.1(5)
O12A Cl1 O14A 107.5(4)
O13C Cl1 O14A 117.0(5)
O11B Cl1 O14A 57.6(5)
O14D Cl1 O14A 81.3(6)
O11A Cl1 O14A 108.6(4)
O13A Cl1 O14A 107.0(4)
O14C Cl1 O12B 122.6(6)
O13B Cl1 O12B 109.7(5)
O11D Cl1 O12B 62.6(6)
O12A Cl1 O12B 76.5(5)
O13C Cl1 O12B 99.0(6)
O11B Cl1 O12B 109.4(5)
O14D Cl1 O12B 50.2(6)
O11A Cl1 O12B 34.9(5)
O13A Cl1 O12B 119.7(4)
O14A Cl1 O12B 128.0(4)
O14C Cl1 O13D 20.0(5)
O13B Cl1 O13D 135.8(6)
O11D Cl1 O13D 110.9(5)
O12A Cl1 O13D 138.5(4)
O13C Cl1 O13D 99.0(5)
O11B Cl1 O13D 52.9(5)
O14D Cl1 O13D 109.2(6)
O11A Cl1 O13D 92.4(5)
O13A Cl1 O13D 27.4(4)
O14A Cl1 O13D 96.3(5)
O12B Cl1 O13D 114.5(6)
O23 Cl2 O22 113.2(2)
O23 Cl2 O21 110.6(2)
O22 Cl2 O21 109.22(19)
O23 Cl2 O24 106.04(18)
O22 Cl2 O24 106.80(19)
O21 Cl2 O24 110.83(19)
C1M O1M Cu2 133.6(3)
C1M O1M H1M 109.5
Cu2 O1M H1M 104.4
C2A O1A Cu1 126.1(2)
C13A O2A Cu1 113.12(17)
C13A O2A H2A 111(2)
Cu1 O2A H2A 125(2)
C2B O1B Cu2 126.70(19)
C13B O2B Cu2 112.3(2)
C13B O2B H2B 111.7(17)
Cu2 O2B H2B 133.3(18)
Cl1 O13A Cu1 142.5(3)
Cl2 O22 Cu1 134.28(16)
Cl2 O24 Cu2 143.76(17)
C7A N1A C10A 121.8(3)
C7A N1A Cu1 127.2(2)
C10A N1A Cu1 110.9(2)
C12A N2A C11A 127.3(3)
C12A N2A Cu1 111.8(2)
C11A N2A Cu1 107.8(2)
C12A N2A H2AA 102.1
C11A N2A H2AA 102.1
Cu1 N2A H2AA 102.1
C7B N1B C10B 123.3(3)
C7B N1B Cu2 127.0(2)
C10B N1B Cu2 109.48(18)
C12B N2B C11B 119.9(3)
C12B N2B Cu2 110.0(2)
C11B N2B Cu2 105.29(19)
C12B N2B H2BA 107.0
C11B N2B H2BA 107.0
Cu2 N2B H2BA 107.0
O1M C1M H1MA 109.5
O1M C1M H1MB 109.5
H1MA C1M H1MB 109.5
O1M C1M H1MC 109.5
H1MA C1M H1MC 109.5
H1MB C1M H1MC 109.5
C6A C1A C2A 117.2(3)
C6A C1A C7A 119.9(3)
C2A C1A C7A 122.8(3)
O1A C2A C3A 117.5(3)
O1A C2A C1A 125.3(3)
C3A C2A C1A 117.2(3)
C4A C3A C2A 123.1(3)
C4A C3A H3AA 118.4
C2A C3A H3AA 118.4
C3A C4A C5A 119.0(3)
C3A C4A H4AA 120.5
C5A C4A H4AA 120.5
C6A C5A C4A 120.1(3)
C6A C5A H5AA 119.9
C4A C5A H5AA 119.9
C5A C6A C1A 123.3(3)
C5A C6A H6AA 118.3
C1A C6A H6AA 118.3
N1A C7A C1A 122.9(3)
N1A C7A C8A 119.3(3)
C1A C7A C8A 117.8(3)
C9A C8A C7A 112.2(3)
C9A C8A H8AA 109.2
C7A C8A H8AA 109.2
C9A C8A H8AB 109.2
C7A C8A H8AB 109.2
H8AA C8A H8AB 107.9
C8A C9A H9AA 109.5
C8A C9A H9AB 109.5
H9AA C9A H9AB 109.5
C8A C9A H9AC 109.5
H9AA C9A H9AC 109.5
H9AB C9A H9AC 109.5
C11A C10A N1A 110.2(3)
C11A C10A H10A 109.6
N1A C10A H10A 109.6
C11A C10A H10B 109.6
N1A C10A H10B 109.6
H10A C10A H10B 108.1
N2A C11A C10A 116.0(3)
N2A C11A H11A 108.3
C10A C11A H11A 108.3
N2A C11A H11D 108.3
C10A C11A H11D 108.3
H11A C11A H11D 107.4
N2A C12A C13A 118.1(3)
N2A C12A H12A 107.8
C13A C12A H12A 107.8
N2A C12A H12D 107.8
C13A C12A H12D 107.8
H12A C12A H12D 107.1
C12A C13A O2A 109.2(3)
C12A C13A H13A 109.8
O2A C13A H13A 109.8
C12A C13A H13B 109.8
O2A C13A H13B 109.8
H13A C13A H13B 108.3
C6B C1B C2B 115.9(3)
C6B C1B C7B 118.8(3)
C2B C1B C7B 125.3(2)
O1B C2B C3B 117.2(3)
O1B C2B C1B 123.7(3)
C3B C2B C1B 119.2(3)
C4B C3B C2B 122.4(3)
C4B C3B H3BA 118.8
C2B C3B H3BA 118.8
C5B C4B C3B 119.0(3)
C5B C4B H4BA 120.5
C3B C4B H4BA 120.5
C6B C5B C4B 120.2(3)
C6B C5B H5BA 119.9
C4B C5B H5BA 119.9
C5B C6B C1B 123.3(3)
C5B C6B H6BA 118.4
C1B C6B H6BA 118.4
N1B C7B C1B 121.8(3)
N1B C7B C8B 118.6(3)
C1B C7B C8B 119.5(2)
C9B C8B C7B 110.0(3)
C9B C8B H8BA 109.7
C7B C8B H8BA 109.7
C9B C8B H8BB 109.7
C7B C8B H8BB 109.7
H8BA C8B H8BB 108.2
C8B C9B H9BA 109.5
C8B C9B H9BB 109.5
H9BA C9B H9BB 109.5
C8B C9B H9BC 109.5
H9BA C9B H9BC 109.5
H9BB C9B H9BC 109.5
N1B C10B C11B 109.6(3)
N1B C10B H10C 109.8
C11B C10B H10C 109.8
N1B C10B H10D 109.8
C11B C10B H10D 109.8
H10C C10B H10D 108.2
N2B C11B C10B 110.1(3)
N2B C11B H11B 109.6
C10B C11B H11B 109.6
N2B C11B H11C 109.6
C10B C11B H11C 109.6
H11B C11B H11C 108.2
N2B C12B C13B 109.9(3)
N2B C12B H12B 109.7
C13B C12B H12B 109.7
N2B C12B H12C 109.7
C13B C12B H12C 109.7
H12B C12B H12C 108.2
O2B C13B C12B 109.8(3)
O2B C13B H13C 109.7
C12B C13B H13C 109.7
O2B C13B H13D 109.7
C12B C13B H13D 109.7
H13C C13B H13D 108.2

loop_
_geom_bond_atom_site_label_1
_geom_bond_atom_site_label_2
_geom_bond_distance
Cu1 O1A 1.862(2)
Cu1 N1A 1.943(3)
Cu1 N2A 1.975(3)
Cu1 O2A 1.982(2)
Cu1 O22 2.748(3)
Cu1 O13A 2.921(5)
Cu2 O1B 1.8654(19)
Cu2 N1B 1.954(3)
Cu2 N2B 1.976(2)
Cu2 O2B 2.013(2)
Cu2 O1M 2.500(3)
Cu2 O24 2.698(3)
Cl1 O14C 1.403(6)
Cl1 O13B 1.408(7)
Cl1 O11D 1.409(6)
Cl1 O12A 1.410(5)
Cl1 O13C 1.420(6)
Cl1 O11B 1.425(5)
Cl1 O14D 1.428(7)
Cl1 O11A 1.438(6)
Cl1 O13A 1.439(5)
Cl1 O14A 1.439(6)
Cl1 O12B 1.443(7)
Cl1 O13D 1.443(7)
Cl2 O23 1.408(3)
Cl2 O22 1.409(3)
Cl2 O21 1.414(3)
Cl2 O24 1.426(3)
O1M C1M 1.357(6)
O1M H1M 0.8200
O1A C2A 1.314(4)
O2A C13A 1.448(4)
O2A H2A 0.76(3)
O1B C2B 1.333(3)
O2B C13B 1.435(4)
O2B H2B 0.90(3)
N1A C7A 1.282(4)
N1A C10A 1.465(4)
N2A C12A 1.358(4)
N2A C11A 1.381(5)
N2A H2AA 0.9100
N1B C7B 1.289(3)
N1B C10B 1.483(4)
N2B C12B 1.445(4)
N2B C11B 1.453(5)
N2B H2BA 0.9100
C1M H1MA 0.9600
C1M H1MB 0.9600
C1M H1MC 0.9600
C1A C6A 1.408(5)
C1A C2A 1.444(4)
C1A C7A 1.458(5)
C2A C3A 1.411(4)
C3A C4A 1.375(5)
C3A H3AA 0.9300
C4A C5A 1.386(5)
C4A H4AA 0.9300
C5A C6A 1.356(6)
C5A H5AA 0.9300
C6A H6AA 0.9300
C7A C8A 1.526(4)
C8A C9A 1.514(5)
C8A H8AA 0.9700
C8A H8AB 0.9700
C9A H9AA 0.9600
C9A H9AB 0.9600
C9A H9AC 0.9600
C10A C11A 1.459(5)
C10A H10A 0.9700
C10A H10B 0.9700
C11A H11A 0.9700
C11A H11D 0.9700
C12A C13A 1.424(5)
C12A H12A 0.9700
C12A H12D 0.9700
C13A H13A 0.9700
C13A H13B 0.9700
C1B C6B 1.415(4)
C1B C2B 1.427(5)
C1B C7B 1.457(4)
C2B C3B 1.391(4)
C3B C4B 1.378(4)
C3B H3BA 0.9300
C4B C5B 1.371(5)
C4B H4BA 0.9300
C5B C6B 1.360(5)
C5B H5BA 0.9300
C6B H6BA 0.9300
C7B C8B 1.531(5)
C8B C9B 1.524(6)
C8B H8BA 0.9700
C8B H8BB 0.9700
C9B H9BA 0.9600
C9B H9BB 0.9600
C9B H9BC 0.9600
C10B C11B 1.488(5)
C10B H10C 0.9700
C10B H10D 0.9700
C11B H11B 0.9700
C11B H11C 0.9700
C12B C13B 1.474(5)
C12B H12B 0.9700
C12B H12C 0.9700
C13B H13C 0.9700
C13B H13D 0.9700

loop_
_geom_hbond_atom_site_label_D
_geom_hbond_atom_site_label_H
_geom_hbond_atom_site_label_A
_geom_hbond_site_symmetry_A
_geom_hbond_distance_DH
_geom_hbond_distance_HA
_geom_hbond_distance_DA
_geom_hbond_angle_DHA
O2A H2A O1B . 0.76(3) 1.93(3) 2.664(3) 162(3)
O2B H2B O1A . 0.90(3) 1.80(3) 2.673(3) 164(3)
N2A H2AA O13C 2 0.91 2.52 3.134(8) 125.5
N2A H2AA O12A 2 0.91 2.54 3.303(7) 142.1
N2B H2BA O21 2_445 0.91 2.31 3.130(4) 149.0
O1M H1M O14C 2_545 0.82 2.06 2.791(9) 149.2
O1M H1M O11B 2_545 0.82 2.17 2.976(10) 167.9
O1M H1M O14A 2_545 0.82 2.20 2.968(7) 155.1
O1M H1M O13D 2_545 0.82 2.41 3.095(11) 141.0
O1M H1M O12D 2_545 0.82 2.49 3.159(11) 139.4
O1M H1M O13A 2_545 0.82 2.65 3.266(7) 133.3

loop_
_geom_torsion_atom_site_label_1
_geom_torsion_atom_site_label_2
_geom_torsion_atom_site_label_3
_geom_torsion_atom_site_label_4
_geom_torsion
O1B Cu2 O1M C1M 118.3(4)
N1B Cu2 O1M C1M 23.0(4)
N2B Cu2 O1M C1M -63.7(4)
O2B Cu2 O1M C1M -146.3(4)
O24 Cu2 O1M C1M -135.0(9)
N1A Cu1 O1A C2A 7.8(2)
N2A Cu1 O1A C2A 108.6(10)
O2A Cu1 O1A C2A -162.7(2)
O22 Cu1 O1A C2A 112.7(2)
O13A Cu1 O1A C2A -83.2(2)
O1A Cu1 O2A C13A -167.8(2)
N1A Cu1 O2A C13A 50.0(5)
N2A Cu1 O2A C13A 6.1(2)
O22 Cu1 O2A C13A -82.6(2)
O13A Cu1 O2A C13A 96.2(2)
N1B Cu2 O1B C2B 9.1(2)
N2B Cu2 O1B C2B 115.7(12)
O2B Cu2 O1B C2B -175.1(2)
O1M Cu2 O1B C2B -88.0(2)
O24 Cu2 O1B C2B 97.5(2)
O1B Cu2 O2B C13B -177.1(2)
N1B Cu2 O2B C13B -19.3(6)
N2B Cu2 O2B C13B -1.8(2)
O1M Cu2 O2B C13B 87.5(2)
O24 Cu2 O2B C13B -91.3(2)
O14C Cl1 O13A Cu1 -91.4(9)
O13B Cl1 O13A Cu1 162.5(6)
O11D Cl1 O13A Cu1 73.4(7)
O12A Cl1 O13A Cu1 102.4(6)
O13C Cl1 O13A Cu1 106.1(7)
O11B Cl1 O13A Cu1 -89.8(7)
O14D Cl1 O13A Cu1 -45.8(10)
O11A Cl1 O13A Cu1 -21.8(7)
O14A Cl1 O13A Cu1 -140.4(6)
O12B Cl1 O13A Cu1 16.0(9)
O13D Cl1 O13A Cu1 -70.3(11)
O1A Cu1 O13A Cl1 -102.7(6)
N1A Cu1 O13A Cl1 162.2(6)
N2A Cu1 O13A Cl1 76.1(6)
O2A Cu1 O13A Cl1 -6.7(6)
O22 Cu1 O13A Cl1 -2.1(11)
O23 Cl2 O22 Cu1 63.1(3)
O21 Cl2 O22 Cu1 -173.2(2)
O24 Cl2 O22 Cu1 -53.3(3)
O1A Cu1 O22 Cl2 121.4(3)
N1A Cu1 O22 Cl2 -144.5(3)
N2A Cu1 O22 Cl2 -59.0(3)
O2A Cu1 O22 Cl2 23.7(3)
O13A Cu1 O22 Cl2 19.2(7)
O23 Cl2 O24 Cu2 -161.3(3)
O22 Cl2 O24 Cu2 -40.3(3)
O21 Cl2 O24 Cu2 78.6(3)
O1B Cu2 O24 Cl2 117.3(3)
N1B Cu2 O24 Cl2 -148.0(3)
N2B Cu2 O24 Cl2 -61.2(3)
O2B Cu2 O24 Cl2 21.4(3)
O1M Cu2 O24 Cl2 10.1(11)
O1A Cu1 N1A C7A -1.6(3)
N2A Cu1 N1A C7A -175.6(3)
O2A Cu1 N1A C7A 140.8(3)
O22 Cu1 N1A C7A -88.7(3)
O13A Cu1 N1A C7A 95.8(3)
O1A Cu1 N1A C10A 174.3(2)
N2A Cu1 N1A C10A 0.3(2)
O2A Cu1 N1A C10A -43.4(5)
O22 Cu1 N1A C10A 87.2(2)
O13A Cu1 N1A C10A -88.4(3)
O1A Cu1 N2A C12A 97.3(10)
N1A Cu1 N2A C12A -161.4(3)
O2A Cu1 N2A C12A 7.9(3)
O22 Cu1 N2A C12A 93.2(3)
O13A Cu1 N2A C12A -71.0(3)
O1A Cu1 N2A C11A -118.3(10)
N1A Cu1 N2A C11A -17.1(3)
O2A Cu1 N2A C11A 152.2(3)
O22 Cu1 N2A C11A -122.4(3)
O13A Cu1 N2A C11A 73.4(3)
O1B Cu2 N1B C7B -11.2(3)
N2B Cu2 N1B C7B 173.6(3)
O2B Cu2 N1B C7B -169.0(4)
O1M Cu2 N1B C7B 85.1(3)
O24 Cu2 N1B C7B -97.1(3)
O1B Cu2 N1B C10B 174.0(2)
N2B Cu2 N1B C10B -1.3(2)
O2B Cu2 N1B C10B 16.1(6)
O1M Cu2 N1B C10B -89.8(2)
O24 Cu2 N1B C10B 88.0(2)
O1B Cu2 N2B C12B 48.7(13)
N1B Cu2 N2B C12B 155.6(2)
O2B Cu2 N2B C12B -21.1(2)
O1M Cu2 N2B C12B -107.8(2)
O24 Cu2 N2B C12B 66.8(2)
O1B Cu2 N2B C11B -81.8(12)
N1B Cu2 N2B C11B 25.1(2)
O2B Cu2 N2B C11B -151.6(2)
O1M Cu2 N2B C11B 121.7(2)
O24 Cu2 N2B C11B -63.7(2)
Cu1 O1A C2A C3A 174.6(2)
Cu1 O1A C2A C1A -7.6(4)
C6A C1A C2A O1A -179.5(3)
C7A C1A C2A O1A -0.9(5)
C6A C1A C2A C3A -1.6(4)
C7A C1A C2A C3A 177.0(3)
O1A C2A C3A C4A 179.6(3)
C1A C2A C3A C4A 1.6(4)
C2A C3A C4A C5A -0.3(5)
C3A C4A C5A C6A -1.0(5)
C4A C5A C6A C1A 1.0(5)
C2A C1A C6A C5A 0.4(5)
C7A C1A C6A C5A -178.2(3)
C10A N1A C7A C1A 179.4(3)
Cu1 N1A C7A C1A -5.2(4)
C10A N1A C7A C8A 1.8(5)
Cu1 N1A C7A C8A 177.2(2)
C6A C1A C7A N1A -173.9(3)
C2A C1A C7A N1A 7.5(5)
C6A C1A C7A C8A 3.7(4)
C2A C1A C7A C8A -174.8(3)
N1A C7A C8A C9A 89.0(4)
C1A C7A C8A C9A -88.7(4)
C7A N1A C10A C11A -168.0(3)
Cu1 N1A C10A C11A 15.9(4)
C12A N2A C11A C10A 168.8(4)
Cu1 N2A C11A C10A 31.7(4)
N1A C10A C11A N2A -32.4(5)
C11A N2A C12A C13A -157.4(4)
Cu1 N2A C12A C13A -21.6(5)
N2A C12A C13A O2A 26.1(5)
Cu1 O2A C13A C12A -17.9(3)
Cu2 O1B C2B C3B 176.1(2)
Cu2 O1B C2B C1B -5.1(4)
C6B C1B C2B O1B -179.1(3)
C7B C1B C2B O1B -0.9(5)
C6B C1B C2B C3B -0.3(4)
C7B C1B C2B C3B 177.9(3)
O1B C2B C3B C4B 179.0(3)
C1B C2B C3B C4B 0.1(5)
C2B C3B C4B C5B -0.4(5)
C3B C4B C5B C6B 1.0(5)
C4B C5B C6B C1B -1.3(5)
C2B C1B C6B C5B 0.9(5)
C7B C1B C6B C5B -177.4(3)
C10B N1B C7B C1B -177.0(3)
Cu2 N1B C7B C1B 8.8(4)
C10B N1B C7B C8B 5.6(4)
Cu2 N1B C7B C8B -168.6(2)
C6B C1B C7B N1B 177.0(3)
C2B C1B C7B N1B -1.2(5)
C6B C1B C7B C8B -5.7(4)
C2B C1B C7B C8B 176.1(3)
N1B C7B C8B C9B 92.8(4)
C1B C7B C8B C9B -84.6(4)
C7B N1B C10B C11B 162.0(3)
Cu2 N1B C10B C11B -22.8(3)
C12B N2B C11B C10B -168.9(3)
Cu2 N2B C11B C10B -44.4(3)
N1B C10B C11B N2B 45.4(4)
C11B N2B C12B C13B 162.2(3)
Cu2 N2B C12B C13B 40.0(4)
Cu2 O2B C13B C12B 23.9(4)
N2B C12B C13B O2B -41.6(4)
